data_7029238
loop_
_publ_author_name
'Arnold, Polly L.'
'Marr, Isobel A.'
'Zlatogorsky, Sergey'
'Bellabarba, Ronan'
'Tooze, Robert P.'

_publ_section_title
;
 Activation of carbon dioxide and carbon disulfide by a scandium
 N-heterocyclic carbene complex.
;
_journal_issue 1
_journal_name_full 'Dalton transactions (Cambridge, England : 2003)'
_journal_page_first 34
_journal_page_last 37
_journal_paper_doi 10.1039/c3dt52762j
_journal_volume 43
_journal_year 2014
_chemical_formula_moiety C11H18N2S2O
_chemical_formula_sum 'C11 H18 N2 O S2'
_chemical_formula_weight 258.39
_chemical_name_systematic
;
 ?
;
_space_group_IT_number 19
_symmetry_cell_setting orthorhombic
_symmetry_space_group_name_Hall 'P 2ac 2ab'
_symmetry_space_group_name_H-M 'P 21 21 21'
_atom_sites_solution_hydrogens geom
_atom_sites_solution_primary direct
_atom_sites_solution_secondary difmap
_audit_creation_method SHELXL-97
_cell_angle_alpha 90.00
_cell_angle_beta 90.00
_cell_angle_gamma 90.00
_cell_formula_units_Z 4
_cell_length_a 8.4671(5)
_cell_length_b 11.5196(7)
_cell_length_c 14.1073(8)
_cell_measurement_reflns_used 5770
_cell_measurement_temperature 150(2)
_cell_measurement_theta_max 60.728
_cell_measurement_theta_min 4.565
_cell_volume 1375.99(14)
_computing_cell_refinement 'SAINT (Siemens, 1995)'
_computing_data_collection 'SMART (Siemens, 1993)'
_computing_data_reduction 'SAINT (Siemens, 1995)'
_computing_molecular_graphics 'ORTEP (Farrugia, 1997)'
_computing_publication_material 'enCIFer (Allen et al., 2004)'
_computing_structure_refinement 'SHELXL-97 (Sheldrick, 1997)'
_computing_structure_solution 'SIR-92 (Giacovazzo, 1994)'
_diffrn_ambient_temperature 150(2)
_diffrn_measured_fraction_theta_full 0.992
_diffrn_measured_fraction_theta_max 0.992
_diffrn_measurement_device_type 'Bruker SMART APEX CCD area detector'
_diffrn_measurement_method 'phi and omega scans'
_diffrn_radiation_monochromator graphite
_diffrn_radiation_source 'fine-focus sealed tube'
_diffrn_radiation_type MoK\a
_diffrn_radiation_wavelength 0.71080
_diffrn_reflns_av_R_equivalents 0.0531
_diffrn_reflns_av_sigmaI/netI 0.0484
_diffrn_reflns_limit_h_max 11
_diffrn_reflns_limit_h_min -12
_diffrn_reflns_limit_k_max 15
_diffrn_reflns_limit_k_min -16
_diffrn_reflns_limit_l_max 19
_diffrn_reflns_limit_l_min -19
_diffrn_reflns_number 15595
_diffrn_reflns_theta_full 30.48
_diffrn_reflns_theta_max 30.48
_diffrn_reflns_theta_min 2.28
_diffrn_standards_decay_% 0
_diffrn_standards_number 0
_exptl_absorpt_coefficient_mu 0.370
_exptl_absorpt_correction_T_max 0.8787
_exptl_absorpt_correction_T_min 0.7230
_exptl_absorpt_correction_type multi-scan
_exptl_absorpt_process_details SADABS
_exptl_crystal_colour red
_exptl_crystal_density_diffrn 1.247
_exptl_crystal_density_meas 1.25
_exptl_crystal_density_method 'not measured'
_exptl_crystal_description block
_exptl_crystal_F_000 552
_exptl_crystal_size_max 0.68
_exptl_crystal_size_mid 0.42
_exptl_crystal_size_min 0.35
_refine_diff_density_max 0.372
_refine_diff_density_min -0.207
_refine_diff_density_rms 0.065
_refine_ls_abs_structure_details 'Flack H D (1983), Acta Cryst. A39, 876-881'
_refine_ls_abs_structure_Flack 0.02(9)
_refine_ls_extinction_method none
_refine_ls_goodness_of_fit_ref 1.161
_refine_ls_hydrogen_treatment constr
_refine_ls_matrix_type full
_refine_ls_number_parameters 150
_refine_ls_number_reflns 4154
_refine_ls_number_restraints 0
_refine_ls_restrained_S_all 1.161
_refine_ls_R_factor_all 0.0628
_refine_ls_R_factor_gt 0.0543
_refine_ls_shift/su_max 0.000
_refine_ls_shift/su_mean 0.000
_refine_ls_structure_factor_coef Fsqd
_refine_ls_weighting_details 'calc w=1/[\s^2^(Fo^2^)+(0.0475P)^2^+0.2641P] where P=(Fo^2^+2Fc^2^)/3'
_refine_ls_weighting_scheme calc
_refine_ls_wR_factor_gt 0.1123
_refine_ls_wR_factor_ref 0.1154
_reflns_number_gt 3746
_reflns_number_total 4154
_reflns_threshold_expression >2sigma(I)
_cod_data_source_file c3dt52762j.txt
_cod_data_source_block po9039
_cod_depositor_comments
;
The following automatic conversions were performed:

'_symmetry_cell_setting' value 'Orthorhombic' changed to
'orthorhombic' according to
/usr/data/users/saulius/automatic-downloads/current/RSC/lib/dictionaries/cif_core.dic
dictionary named 'cif_core.dic' version 2.4.2 from 2011-04-26.

Automatic conversion script
Id: cif_fix_values 2281 2013-09-26 08:29:07Z andrius 
;
_cod_original_sg_symbol_H-M P212121
_cod_database_code 7029238

loop_
_symmetry_equiv_pos_as_xyz
'x, y, z'
'-x+1/2, -y, z+1/2'
'x+1/2, -y+1/2, -z'
'-x, y+1/2, -z+1/2'

loop_
_atom_site_label
_atom_site_type_symbol
_atom_site_fract_x
_atom_site_fract_y
_atom_site_fract_z
_atom_site_U_iso_or_equiv
_atom_site_adp_type
_atom_site_occupancy
_atom_site_symmetry_multiplicity
_atom_site_calc_flag
_atom_site_refinement_flags
S1 S 0.56413(7) 0.98494(5) 0.57878(4) 0.03054(14) Uani 1 1 d .
S2 S 0.37930(7) 0.98347(7) 0.39527(4) 0.03641(17) Uani 1 1 d .
O1 O 0.17279(19) 0.63248(15) 0.71156(12) 0.0298(4) Uani 1 1 d .
H1 H 0.1214 0.5900 0.6743 0.045 Uiso 1 1 calc R
N1 N 0.1949(2) 0.84531(15) 0.58910(13) 0.0210(4) Uani 1 1 d .
N2 N 0.1456(2) 1.02966(16) 0.59025(13) 0.0252(4) Uani 1 1 d .
C1 C 0.2521(2) 0.94990(18) 0.56449(15) 0.0222(4) Uani 1 1 d .
C8 C 0.3158(3) 0.6698(2) 0.66638(17) 0.0247(4) Uani 1 1 d .
C7 C 0.2772(3) 0.73451(18) 0.57453(17) 0.0241(4) Uani 1 1 d .
H7A H 0.3767 0.7495 0.5398 0.029 Uiso 1 1 calc R
H7B H 0.2106 0.6840 0.5342 0.029 Uiso 1 1 calc R
C3 C 0.0181(3) 0.9744(2) 0.63184(16) 0.0277(5) Uani 1 1 d .
H3 H -0.0738 1.0106 0.6567 0.033 Uiso 1 1 calc R
C10 C 0.3973(3) 0.7465(2) 0.73840(19) 0.0359(6) Uani 1 1 d .
H10A H 0.4247 0.7004 0.7944 0.054 Uiso 1 1 calc R
H10B H 0.3262 0.8097 0.7569 0.054 Uiso 1 1 calc R
H10C H 0.4936 0.7790 0.7105 0.054 Uiso 1 1 calc R
C11 C 0.4025(2) 0.97281(19) 0.51261(15) 0.0236(4) Uani 1 1 d .
C2 C 0.0484(3) 0.8597(2) 0.63049(16) 0.0253(4) Uani 1 1 d .
H2 H -0.0185 0.7999 0.6537 0.030 Uiso 1 1 calc R
C4 C 0.1625(3) 1.15698(19) 0.57541(19) 0.0297(5) Uani 1 1 d .
H4 H 0.2641 1.1709 0.5411 0.036 Uiso 1 1 calc R
C5 C 0.1715(4) 1.2175(3) 0.6687(2) 0.0495(8) Uani 1 1 d .
H5A H 0.2592 1.1854 0.7057 0.074 Uiso 1 1 calc R
H5B H 0.0723 1.2061 0.7033 0.074 Uiso 1 1 calc R
H5C H 0.1889 1.3006 0.6583 0.074 Uiso 1 1 calc R
C9 C 0.4138(3) 0.5644(2) 0.6396(2) 0.0366(6) Uani 1 1 d .
H9A H 0.3567 0.5183 0.5922 0.055 Uiso 1 1 calc R
H9B H 0.4328 0.5169 0.6961 0.055 Uiso 1 1 calc R
H9C H 0.5150 0.5898 0.6131 0.055 Uiso 1 1 calc R
C6 C 0.0303(5) 1.1996(3) 0.5137(3) 0.0744(13) Uani 1 1 d .
H6A H -0.0702 1.1908 0.5474 0.112 Uiso 1 1 calc R
H6B H 0.0275 1.1542 0.4550 0.112 Uiso 1 1 calc R
H6C H 0.0473 1.2817 0.4985 0.112 Uiso 1 1 calc R

loop_
_atom_site_aniso_label
_atom_site_aniso_U_11
_atom_site_aniso_U_22
_atom_site_aniso_U_33
_atom_site_aniso_U_23
_atom_site_aniso_U_13
_atom_site_aniso_U_12
S1 0.0251(2) 0.0303(3) 0.0363(3) -0.0031(2) 0.0000(2) -0.0036(2)
S2 0.0299(3) 0.0543(4) 0.0250(3) 0.0032(3) 0.0071(2) 0.0059(3)
O1 0.0276(8) 0.0289(9) 0.0328(9) 0.0036(7) 0.0036(7) -0.0043(7)
N1 0.0215(8) 0.0190(8) 0.0226(9) 0.0020(7) -0.0005(7) 0.0014(6)
N2 0.0263(8) 0.0214(9) 0.0279(9) 0.0033(8) 0.0079(7) 0.0039(7)
C1 0.0237(9) 0.0204(10) 0.0225(10) -0.0004(8) 0.0017(8) 0.0014(7)
C8 0.0224(10) 0.0224(11) 0.0294(11) 0.0051(9) -0.0017(8) 0.0006(8)
C7 0.0273(10) 0.0176(10) 0.0275(11) 0.0002(8) 0.0013(8) 0.0031(8)
C3 0.0248(10) 0.0307(12) 0.0276(10) 0.0031(10) 0.0060(8) 0.0062(9)
C10 0.0373(13) 0.0346(13) 0.0357(13) 0.0064(11) -0.0108(10) -0.0061(10)
C11 0.0248(9) 0.0193(10) 0.0267(10) 0.0006(8) 0.0065(7) 0.0022(8)
C2 0.0221(10) 0.0269(11) 0.0271(11) 0.0050(9) 0.0026(8) 0.0010(8)
C4 0.0354(12) 0.0166(10) 0.0373(13) 0.0025(10) 0.0125(10) 0.0031(8)
C5 0.070(2) 0.0353(16) 0.0429(16) -0.0069(13) 0.0013(15) -0.0179(14)
C9 0.0380(13) 0.0260(12) 0.0458(15) 0.0070(11) 0.0030(11) 0.0120(10)
C6 0.119(3) 0.0223(14) 0.082(3) 0.0143(16) -0.055(3) -0.0006(18)

loop_
_atom_type_symbol
_atom_type_description
_atom_type_scat_dispersion_real
_atom_type_scat_dispersion_imag
_atom_type_scat_source
C C 0.0033 0.0016 'International Tables Vol C Tables 4.2.6.8 and 6.1.1.4'
H H 0.0000 0.0000 'International Tables Vol C Tables 4.2.6.8 and 6.1.1.4'
N N 0.0061 0.0033 'International Tables Vol C Tables 4.2.6.8 and 6.1.1.4'
O O 0.0106 0.0060 'International Tables Vol C Tables 4.2.6.8 and 6.1.1.4'
S S 0.1246 0.1234 'International Tables Vol C Tables 4.2.6.8 and 6.1.1.4'

loop_
_geom_angle_atom_site_label_1
_geom_angle_atom_site_label_2
_geom_angle_atom_site_label_3
_geom_angle
C8 O1 H1 109.5
C1 N1 C2 108.96(17)
C1 N1 C7 124.89(17)
C2 N1 C7 126.14(18)
C1 N2 C3 108.97(19)
C1 N2 C4 125.00(18)
C3 N2 C4 126.02(19)
N2 C1 N1 107.60(18)
N2 C1 C11 125.96(19)
N1 C1 C11 126.35(18)
O1 C8 C10 105.2(2)
O1 C8 C9 109.40(19)
C10 C8 C9 112.7(2)
O1 C8 C7 109.97(17)
C10 C8 C7 112.42(19)
C9 C8 C7 107.2(2)
N1 C7 C8 113.99(19)
N1 C7 H7A 108.8
C8 C7 H7A 108.8
N1 C7 H7B 108.8
C8 C7 H7B 108.8
H7A C7 H7B 107.7
C2 C3 N2 107.26(19)
C2 C3 H3 126.4
N2 C3 H3 126.4
C8 C10 H10A 109.5
C8 C10 H10B 109.5
H10A C10 H10B 109.5
C8 C10 H10C 109.5
H10A C10 H10C 109.5
H10B C10 H10C 109.5
C1 C11 S1 116.23(16)
C1 C11 S2 113.48(16)
S1 C11 S2 130.29(12)
C3 C2 N1 107.19(19)
C3 C2 H2 126.4
N1 C2 H2 126.4
N2 C4 C5 110.0(2)
N2 C4 C6 109.4(2)
C5 C4 C6 113.4(3)
N2 C4 H4 108.0
C5 C4 H4 108.0
C6 C4 H4 108.0
C4 C5 H5A 109.5
C4 C5 H5B 109.5
H5A C5 H5B 109.5
C4 C5 H5C 109.5
H5A C5 H5C 109.5
H5B C5 H5C 109.5
C8 C9 H9A 109.5
C8 C9 H9B 109.5
H9A C9 H9B 109.5
C8 C9 H9C 109.5
H9A C9 H9C 109.5
H9B C9 H9C 109.5
C4 C6 H6A 109.5
C4 C6 H6B 109.5
H6A C6 H6B 109.5
C4 C6 H6C 109.5
H6A C6 H6C 109.5
H6B C6 H6C 109.5

loop_
_geom_bond_atom_site_label_1
_geom_bond_atom_site_label_2
_geom_bond_distance
S1 C11 1.662(2)
S2 C11 1.672(2)
O1 C8 1.434(3)
O1 H1 0.8400
N1 C1 1.344(3)
N1 C2 1.381(3)
N1 C7 1.468(3)
N2 C1 1.338(3)
N2 C3 1.384(3)
N2 C4 1.488(3)
C1 C11 1.492(3)
C8 C10 1.513(3)
C8 C9 1.518(3)
C8 C7 1.530(3)
C7 H7A 0.9900
C7 H7B 0.9900
C3 C2 1.345(3)
C3 H3 0.9500
C10 H10A 0.9800
C10 H10B 0.9800
C10 H10C 0.9800
C2 H2 0.9500
C4 C5 1.491(4)
C4 C6 1.500(4)
C4 H4 1.0000
C5 H5A 0.9800
C5 H5B 0.9800
C5 H5C 0.9800
C9 H9A 0.9800
C9 H9B 0.9800
C9 H9C 0.9800
C6 H6A 0.9800
C6 H6B 0.9800
C6 H6C 0.9800

loop_
_geom_torsion_atom_site_label_1
_geom_torsion_atom_site_label_2
_geom_torsion_atom_site_label_3
_geom_torsion_atom_site_label_4
_geom_torsion
C3 N2 C1 N1 -0.1(3)
C4 N2 C1 N1 -179.7(2)
C3 N2 C1 C11 176.5(2)
C4 N2 C1 C11 -3.1(4)
C2 N1 C1 N2 0.6(2)
C7 N1 C1 N2 -179.0(2)
C2 N1 C1 C11 -176.1(2)
C7 N1 C1 C11 4.4(4)
C1 N1 C7 C8 117.5(2)
C2 N1 C7 C8 -62.0(3)
O1 C8 C7 N1 66.6(2)
C10 C8 C7 N1 -50.2(3)
C9 C8 C7 N1 -174.55(19)
C1 N2 C3 C2 -0.3(3)
C4 N2 C3 C2 179.2(2)
N2 C1 C11 S1 96.7(2)
N1 C1 C11 S1 -87.2(3)
N2 C1 C11 S2 -82.7(3)
N1 C1 C11 S2 93.3(2)
N2 C3 C2 N1 0.6(3)
C1 N1 C2 C3 -0.8(3)
C7 N1 C2 C3 178.8(2)
C1 N2 C4 C5 -115.4(3)
C3 N2 C4 C5 65.1(3)
C1 N2 C4 C6 119.4(3)
C3 N2 C4 C6 -60.0(4)
